data_4082537
loop_
_publ_author_name
'Melton, Christopher E.'
'Dube, Jonathan W.'
'Ragogna, Paul J.'
'Fettinger, James C.'
'Power, Philip P.'

_publ_section_title
;
 Synthesis and Characterization of Primary Aluminum Parent Amides and
 Phosphides
;
_journal_issue 1
_journal_name_full Organometallics
_journal_page_first 329
_journal_paper_doi 10.1021/om4010675
_journal_volume 33
_journal_year 2014
_chemical_formula_moiety 'C110 H126 Al4 P6'
_chemical_formula_sum 'C110 H126 Al4 P6'
_chemical_formula_weight 1741.84
_chemical_name_systematic
;
 ?
;
_space_group_crystal_system monoclinic
_space_group_IT_number 14
_space_group_name_Hall '-P 2ybc'
_space_group_name_H-M_alt 'P 1 21/c 1'
_symmetry_space_group_name_Hall '-P 2ybc'
_symmetry_space_group_name_H-M 'P 1 21/c 1'
_atom_sites_solution_hydrogens mixed
_audit_creation_method SHELXL-2012
_cell_angle_alpha 90
_cell_angle_beta 99.427(12)
_cell_angle_gamma 90
_cell_formula_units_Z 4
_cell_length_a 15.531(4)
_cell_length_b 22.488(6)
_cell_length_c 30.271(9)
_cell_measurement_reflns_used 9649
_cell_measurement_temperature 150(2)
_cell_measurement_theta_max 24.30
_cell_measurement_theta_min 2.25
_cell_volume 10430(5)
_computing_cell_refinement 'Bruker SAINT'
_computing_data_collection 'Bruker APEX2'
_computing_data_reduction 'Bruker SAINT'
_computing_molecular_graphics 'Bruker SHELXTL'
_computing_publication_material 'Bruker SHELXTL'
_computing_structure_refinement 'SHELXL-2012 (Sheldrick, 20012)'
_computing_structure_solution 'SHELXS-2012 (Sheldrick, 2012)'
_diffrn_ambient_temperature 150(2)
_diffrn_measured_fraction_theta_full 0.979
_diffrn_measured_fraction_theta_max 0.998
_diffrn_measurement_device_type 'Bruker Apex II CCD'
_diffrn_measurement_method '\f and \w scans'
_diffrn_radiation_type MoK\a
_diffrn_radiation_wavelength 0.71073
_diffrn_reflns_av_R_equivalents 0.0739
_diffrn_reflns_av_unetI/netI 0.0679
_diffrn_reflns_Laue_measured_fraction_full 0.979
_diffrn_reflns_Laue_measured_fraction_max 0.998
_diffrn_reflns_limit_h_max 18
_diffrn_reflns_limit_h_min -18
_diffrn_reflns_limit_k_max 26
_diffrn_reflns_limit_k_min -25
_diffrn_reflns_limit_l_max 36
_diffrn_reflns_limit_l_min -35
_diffrn_reflns_number 174793
_diffrn_reflns_point_group_measured_fraction_full 0.979
_diffrn_reflns_point_group_measured_fraction_max 0.998
_diffrn_reflns_theta_full 25.242
_diffrn_reflns_theta_max 25.059
_diffrn_reflns_theta_min 1.134
_diffrn_source 'sealed tube'
_exptl_absorpt_coefficient_mu 0.181
_exptl_absorpt_correction_T_max 0.7452
_exptl_absorpt_correction_T_min 0.6884
_exptl_absorpt_correction_type multi-scan
_exptl_absorpt_process_details SADABS
_exptl_crystal_colour colourless
_exptl_crystal_density_diffrn 1.109
_exptl_crystal_description block
_exptl_crystal_F_000 3712
_exptl_crystal_size_max 0.242
_exptl_crystal_size_mid 0.200
_exptl_crystal_size_min 0.132
_platon_squeeze_details
;
;
_refine_diff_density_max 0.860
_refine_diff_density_min -0.571
_refine_diff_density_rms 0.069
_refine_ls_extinction_method none
_refine_ls_goodness_of_fit_ref 1.046
_refine_ls_hydrogen_treatment mixed
_refine_ls_matrix_type full
_refine_ls_number_parameters 1134
_refine_ls_number_reflns 18470
_refine_ls_number_restraints 63
_refine_ls_restrained_S_all 1.056
_refine_ls_R_factor_all 0.0991
_refine_ls_R_factor_gt 0.0607
_refine_ls_shift/su_max 0.001
_refine_ls_shift/su_mean 0.000
_refine_ls_structure_factor_coef Fsqd
_refine_ls_weighting_details
;
 w=1/[\s^2^(Fo^2^)+(0.1058P)^2^+2.0870P]
 where P=(Fo^2^+2Fc^2^)/3
;
_refine_ls_weighting_scheme calc
_refine_ls_wR_factor_gt 0.1720
_refine_ls_wR_factor_ref 0.1899
_reflns_Friedel_coverage 0.000
_reflns_number_gt 12093
_reflns_number_total 18470
_reflns_threshold_expression 'I > 2\s(I)'
_cod_data_source_file om4010675_si_002.cif
_cod_data_source_block 5
_cod_database_code 4082537
_shelx_space_group_comment
;
The symmetry employed for this shelxl refinement is uniquely defined
by the following loop, which should always be used as a source of
symmetry information in preference to the above space-group names.
They are only intended as comments.
;
_shelx_estimated_absorpt_t_min 0.958
_shelx_estimated_absorpt_t_max 0.977
_shelxl_version_number 2012-6

loop_
_space_group_symop_operation_xyz
'x, y, z'
'-x, y+1/2, -z+1/2'
'-x, -y, -z'
'x, -y-1/2, z-1/2'

loop_
_atom_site_label
_atom_site_type_symbol
_atom_site_fract_x
_atom_site_fract_y
_atom_site_fract_z
_atom_site_U_iso_or_equiv
_atom_site_adp_type
_atom_site_occupancy
_atom_site_site_symmetry_order
_atom_site_calc_flag
_atom_site_refinement_flags_posn
_atom_site_refinement_flags_adp
Al1 Al 0.29960(6) 0.37554(4) 0.34248(3) 0.0255(2) Uani 1 1 d . .
Al2 Al 0.39359(6) 0.24181(4) 0.28416(3) 0.0253(2) Uani 1 1 d . .
Al3 Al 0.14190(6) 0.21725(4) 0.32586(3) 0.0233(2) Uani 1 1 d . .
Al4 Al 0.34987(6) 0.21084(4) 0.41747(3) 0.0241(2) Uani 1 1 d . .
P1 P 0.34326(6) 0.31954(4) 0.41238(3) 0.0308(2) Uani 1 1 d . .
H1PA H 0.425(2) 0.3338(17) 0.4317(13) 0.067(12) Uiso 1 1 d . .
H1PB H 0.299(2) 0.3353(17) 0.4446(13) 0.067(12) Uiso 1 1 d . .
P2 P 0.39304(6) 0.34378(4) 0.29510(3) 0.0340(2) Uani 1 1 d . .
H2PA H 0.466(2) 0.3425(15) 0.3315(11) 0.048(10) Uiso 1 1 d . .
P3 P 0.15835(5) 0.32491(4) 0.32560(3) 0.0297(2) Uani 1 1 d . .
H3PA H 0.101(2) 0.3436(17) 0.3524(13) 0.069(12) Uiso 1 1 d . .
H3PB H 0.117(2) 0.3399(17) 0.2851(14) 0.069(12) Uiso 1 1 d . .
P4 P 0.43452(6) 0.19700(4) 0.35769(3) 0.0300(2) Uani 1 1 d . .
H4PA H 0.441(2) 0.1394(15) 0.3554(11) 0.043(10) Uiso 1 1 d . .
H4PB H 0.520(2) 0.2153(14) 0.3719(11) 0.045(10) Uiso 1 1 d . .
P5 P 0.24377(5) 0.20502(4) 0.27259(3) 0.0298(2) Uani 1 1 d . .
H5PA H 0.253(2) 0.1461(18) 0.2659(13) 0.069(12) Uiso 1 1 d . .
H5PB H 0.199(2) 0.2273(16) 0.2250(13) 0.062(12) Uiso 1 1 d . .
P6 P 0.20859(6) 0.17683(4) 0.39353(3) 0.0324(2) Uani 1 1 d . .
H6PA H 0.233(2) 0.1244(16) 0.3707(12) 0.057(11) Uiso 1 1 d . .
C1 C 0.2948(2) 0.46497(14) 0.34359(11) 0.0281(8) Uani 1 1 d . .
C2 C 0.2292(2) 0.49826(15) 0.31586(13) 0.0345(9) Uani 1 1 d . .
C3 C 0.2268(2) 0.56049(15) 0.31763(14) 0.0440(10) Uani 1 1 d . .
H3A H 0.1809 0.5814 0.2995 0.053 Uiso 1 1 calc R U
C4 C 0.2898(3) 0.59139(17) 0.34511(16) 0.0584(12) Uani 1 1 d . .
H4A H 0.2863 0.6335 0.3471 0.070 Uiso 1 1 calc R U
C5 C 0.3585(3) 0.56111(16) 0.37005(15) 0.0527(11) Uani 1 1 d . .
H5A H 0.4043 0.5827 0.3878 0.063 Uiso 1 1 calc R U
C6 C 0.3612(2) 0.49947(15) 0.36937(13) 0.0369(9) Uani 1 1 d . .
C7 C 0.1651(2) 0.46971(13) 0.27998(12) 0.0297(8) Uani 1 1 d . .
C8 C 0.1922(2) 0.45566(14) 0.23903(12) 0.0326(8) Uani 1 1 d . .
C9 C 0.1332(2) 0.43014(15) 0.20502(13) 0.0370(9) Uani 1 1 d . .
H9A H 0.1523 0.4193 0.1779 0.044 Uiso 1 1 calc R U
C10 C 0.0468(2) 0.42004(15) 0.20952(13) 0.0372(9) Uani 1 1 d . .
C11 C 0.0199(2) 0.43845(15) 0.24890(13) 0.0347(9) Uani 1 1 d . .
H11A H -0.0399 0.4343 0.2517 0.042 Uiso 1 1 calc R U
C12 C 0.0772(2) 0.46262(14) 0.28425(12) 0.0317(8) Uani 1 1 d . .
C13 C 0.4405(2) 0.47092(15) 0.39546(14) 0.0388(9) Uani 1 1 d . .
C14 C 0.5140(2) 0.46060(16) 0.37485(15) 0.0451(10) Uani 1 1 d . .
C15 C 0.5867(2) 0.43343(18) 0.39975(17) 0.0532(12) Uani 1 1 d . .
H15A H 0.6358 0.4252 0.3857 0.064 Uiso 1 1 calc R U
C16 C 0.5897(2) 0.41801(17) 0.44427(17) 0.0500(11) Uani 1 1 d . .
C17 C 0.5182(2) 0.43179(16) 0.46462(15) 0.0476(11) Uani 1 1 d . .
H17A H 0.5203 0.4230 0.4955 0.057 Uiso 1 1 calc R U
C18 C 0.4434(2) 0.45828(15) 0.44082(14) 0.0394(10) Uani 1 1 d . .
C19 C 0.2826(2) 0.47230(16) 0.23067(13) 0.0431(10) Uani 1 1 d . .
H19A H 0.2846 0.4698 0.1985 0.065 Uiso 1 1 calc R U
H19B H 0.3255 0.4449 0.2470 0.065 Uiso 1 1 calc R U
H19C H 0.2962 0.5130 0.2411 0.065 Uiso 1 1 calc R U
C20 C -0.0159(3) 0.39119(18) 0.17180(13) 0.0500(11) Uani 1 1 d . .
H20A H -0.0755 0.4044 0.1731 0.075 Uiso 1 1 calc R U
H20B H -0.0124 0.3478 0.1750 0.075 Uiso 1 1 calc R U
H20C H 0.0000 0.4027 0.1430 0.075 Uiso 1 1 calc R U
C21 C 0.0457(2) 0.48121(16) 0.32711(13) 0.0401(9) Uani 1 1 d . .
H21A H 0.0718 0.5196 0.3372 0.060 Uiso 1 1 calc R U
H21B H 0.0631 0.4512 0.3503 0.060 Uiso 1 1 calc R U
H21C H -0.0180 0.4849 0.3215 0.060 Uiso 1 1 calc R U
C22 C 0.5158(3) 0.48019(18) 0.32752(16) 0.0577(12) Uani 1 1 d . .
H22A H 0.5031 0.5228 0.3248 0.087 Uiso 1 1 calc R U
H22B H 0.4717 0.4581 0.3071 0.087 Uiso 1 1 calc R U
H22C H 0.5737 0.4724 0.3199 0.087 Uiso 1 1 calc R U
C23 C 0.6696(3) 0.3883(2) 0.47010(17) 0.0705(14) Uani 1 1 d . .
H23A H 0.7204 0.4142 0.4703 0.106 Uiso 1 1 calc R U
H23B H 0.6796 0.3504 0.4558 0.106 Uiso 1 1 calc R U
H23C H 0.6606 0.3811 0.5009 0.106 Uiso 1 1 calc R U
C24 C 0.3661(2) 0.47234(16) 0.46372(13) 0.0427(10) Uani 1 1 d . .
H24A H 0.3429 0.5116 0.4542 0.064 Uiso 1 1 calc R U
H24B H 0.3847 0.4722 0.4963 0.064 Uiso 1 1 calc R U
H24C H 0.3206 0.4423 0.4556 0.064 Uiso 1 1 calc R U
C25 C 0.4661(2) 0.22448(14) 0.23631(12) 0.0285(8) Uani 1 1 d . .
C26 C 0.5587(2) 0.22437(14) 0.24639(12) 0.0304(8) Uani 1 1 d . .
C27 C 0.6093(2) 0.22142(18) 0.21213(14) 0.0455(10) Uani 1 1 d . .
H27A H 0.6711 0.2213 0.2198 0.055 Uiso 1 1 calc R U
C28 C 0.5726(3) 0.21874(19) 0.16842(14) 0.0516(11) Uani 1 1 d . .
H28A H 0.6084 0.2166 0.1458 0.062 Uiso 1 1 calc R U
C29 C 0.4829(2) 0.21917(17) 0.15694(13) 0.0412(10) Uani 1 1 d . .
H29A H 0.4568 0.2173 0.1263 0.049 Uiso 1 1 calc R U
C30 C 0.4301(2) 0.22235(15) 0.19026(12) 0.0330(9) Uani 1 1 d . .
C31 C 0.60685(19) 0.22642(15) 0.29310(12) 0.0297(8) Uani 1 1 d . .
C32 C 0.6286(2) 0.17334(15) 0.31688(12) 0.0305(8) Uani 1 1 d . .
C33 C 0.6769(2) 0.17583(16) 0.35950(12) 0.0336(9) Uani 1 1 d . .
H33A H 0.6916 0.1398 0.3753 0.040 Uiso 1 1 calc R U
C34 C 0.7043(2) 0.22883(17) 0.37981(13) 0.0360(9) Uani 1 1 d . .
C35 C 0.6852(2) 0.28107(16) 0.35564(14) 0.0389(9) Uani 1 1 d . .
H35A H 0.7044 0.3179 0.3691 0.047 Uiso 1 1 calc R U
C36 C 0.6386(2) 0.28082(15) 0.31213(13) 0.0348(9) Uani 1 1 d . .
C37 C 0.3339(2) 0.22379(16) 0.17253(11) 0.0324(8) Uani 1 1 d . .
C38 C 0.2900(2) 0.16984(17) 0.16156(12) 0.0366(9) Uani 1 1 d . .
C39 C 0.2029(2) 0.17177(19) 0.14152(12) 0.0441(10) Uani 1 1 d . .
H39A H 0.1731 0.1354 0.1338 0.053 Uiso 1 1 calc R U
C40 C 0.1579(2) 0.2249(2) 0.13237(13) 0.0472(11) Uani 1 1 d . .
C41 C 0.2023(3) 0.27704(19) 0.14282(13) 0.0454(10) Uani 1 1 d . .
H41A H 0.1724 0.3137 0.1365 0.054 Uiso 1 1 calc R U
C42 C 0.2909(2) 0.27796(17) 0.16262(12) 0.0383(9) Uani 1 1 d . .
C43 C 0.6001(2) 0.11438(15) 0.29512(13) 0.0383(9) Uani 1 1 d . .
H43A H 0.6302 0.0819 0.3130 0.057 Uiso 1 1 calc R U
H43B H 0.6148 0.1132 0.2649 0.057 Uiso 1 1 calc R U
H43C H 0.5369 0.1098 0.2934 0.057 Uiso 1 1 calc R U
C44 C 0.7565(2) 0.23122(18) 0.42642(14) 0.0520(11) Uani 1 1 d . .
H44A H 0.7969 0.2650 0.4287 0.078 Uiso 1 1 calc R U
H44B H 0.7896 0.1942 0.4326 0.078 Uiso 1 1 calc R U
H44C H 0.7168 0.2360 0.4482 0.078 Uiso 1 1 calc R U
C45 C 0.6273(2) 0.33766(16) 0.28544(14) 0.0456(10) Uani 1 1 d . .
H45A H 0.5677 0.3397 0.2688 0.068 Uiso 1 1 calc R U
H45B H 0.6690 0.3385 0.2644 0.068 Uiso 1 1 calc R U
H45C H 0.6380 0.3717 0.3058 0.068 Uiso 1 1 calc R U
C46 C 0.3363(2) 0.11154(17) 0.17023(14) 0.0483(10) Uani 1 1 d . .
H46A H 0.2952 0.0790 0.1614 0.072 Uiso 1 1 calc R U
H46B H 0.3600 0.1081 0.2022 0.072 Uiso 1 1 calc R U
H46C H 0.3841 0.1094 0.1528 0.072 Uiso 1 1 calc R U
C47 C 0.0629(3) 0.2254(2) 0.10999(15) 0.0650(13) Uani 1 1 d . .
H47A H 0.0547 0.2552 0.0861 0.098 Uiso 1 1 calc R U
H47B H 0.0258 0.2353 0.1322 0.098 Uiso 1 1 calc R U
H47C H 0.0469 0.1861 0.0973 0.098 Uiso 1 1 calc R U
C48 C 0.3372(3) 0.33672(17) 0.17094(14) 0.0491(11) Uani 1 1 d . .
H48A H 0.3064 0.3669 0.1510 0.074 Uiso 1 1 calc R U
H48B H 0.3972 0.3328 0.1650 0.074 Uiso 1 1 calc R U
H48C H 0.3383 0.3486 0.2022 0.074 Uiso 1 1 calc R U
C49 C 0.01814(19) 0.18622(14) 0.31030(11) 0.0252(7) Uani 1 1 d . .
C50 C 0.0046(2) 0.12722(14) 0.29553(12) 0.0287(8) Uani 1 1 d . .
C51 C -0.0768(2) 0.10030(15) 0.28965(12) 0.0356(9) Uani 1 1 d . .
H51A H -0.0826 0.0599 0.2805 0.043 Uiso 1 1 calc R U
C52 C -0.1493(2) 0.13169(16) 0.29695(13) 0.0400(10) Uani 1 1 d . .
H52A H -0.2054 0.1136 0.2920 0.048 Uiso 1 1 calc R U
C53 C -0.1393(2) 0.18933(16) 0.31141(12) 0.0367(9) Uani 1 1 d . .
H53A H -0.1891 0.2111 0.3166 0.044 Uiso 1 1 calc R U
C54 C -0.0574(2) 0.21704(14) 0.31884(12) 0.0294(8) Uani 1 1 d . .
C55 C 0.0768(2) 0.08850(14) 0.28465(12) 0.0303(8) Uani 1 1 d . .
C56 C 0.0960(2) 0.08861(15) 0.24093(13) 0.0325(8) Uani 1 1 d . .
C57 C 0.1629(2) 0.05212(16) 0.23120(13) 0.0377(9) Uani 1 1 d . .
H57A H 0.1767 0.0524 0.2018 0.045 Uiso 1 1 calc R U
C58 C 0.2098(2) 0.01570(16) 0.26299(14) 0.0406(10) Uani 1 1 d . .
C59 C 0.1855(2) 0.01310(15) 0.30512(14) 0.0402(10) Uani 1 1 d . .
H59A H 0.2156 -0.0132 0.3269 0.048 Uiso 1 1 calc R U
C60 C 0.1182(2) 0.04805(15) 0.31623(13) 0.0351(9) Uani 1 1 d . .
C61 C -0.06199(19) 0.27894(14) 0.33688(12) 0.0283(8) Uani 1 1 d . .
C62 C -0.1013(2) 0.32361(15) 0.30781(12) 0.0334(9) Uani 1 1 d . .
C63 C -0.1225(2) 0.37792(15) 0.32585(13) 0.0362(9) Uani 1 1 d . .
H63A H -0.1489 0.4080 0.3061 0.043 Uiso 1 1 calc R U
C64 C -0.1068(2) 0.38933(15) 0.37079(14) 0.0367(9) Uani 1 1 d . .
C65 C -0.0657(2) 0.34629(16) 0.39896(13) 0.0385(9) Uani 1 1 d . .
H65A H -0.0519 0.3545 0.4301 0.046 Uiso 1 1 calc R U
C66 C -0.0434(2) 0.29015(15) 0.38299(12) 0.0321(8) Uani 1 1 d . .
C67 C 0.0448(2) 0.12724(16) 0.20543(13) 0.0406(9) Uani 1 1 d . .
H67A H -0.0177 0.1225 0.2061 0.061 Uiso 1 1 calc R U
H67B H 0.0573 0.1155 0.1760 0.061 Uiso 1 1 calc R U
H67C H 0.0614 0.1689 0.2111 0.061 Uiso 1 1 calc R U
C68 C 0.2870(2) -0.02026(18) 0.25300(16) 0.0556(12) Uani 1 1 d . .
H68A H 0.2815 -0.0266 0.2206 0.083 Uiso 1 1 calc R U
H68B H 0.2883 -0.0588 0.2682 0.083 Uiso 1 1 calc R U
H68C H 0.3412 0.0014 0.2637 0.083 Uiso 1 1 calc R U
C69 C 0.0869(2) 0.03977(16) 0.36064(13) 0.0410(9) Uani 1 1 d . .
H69A H 0.0903 0.0778 0.3767 0.061 Uiso 1 1 calc R U
H69B H 0.1237 0.0103 0.3786 0.061 Uiso 1 1 calc R U
H69C H 0.0262 0.0258 0.3553 0.061 Uiso 1 1 calc R U
C70 C -0.1242(3) 0.31258(17) 0.25806(13) 0.0463(10) Uani 1 1 d . .
H70A H -0.1422 0.3500 0.2427 0.069 Uiso 1 1 calc R U
H70B H -0.1722 0.2839 0.2523 0.069 Uiso 1 1 calc R U
H70C H -0.0731 0.2967 0.2468 0.069 Uiso 1 1 calc R U
C71 C -0.1329(3) 0.44778(17) 0.38926(16) 0.0575(12) Uani 1 1 d . .
H71A H -0.1517 0.4410 0.4182 0.086 Uiso 1 1 calc R U
H71B H -0.1811 0.4653 0.3683 0.086 Uiso 1 1 calc R U
H71C H -0.0830 0.4750 0.3932 0.086 Uiso 1 1 calc R U
C72 C -0.0047(3) 0.24367(18) 0.41590(13) 0.0483(10) Uani 1 1 d . .
H72A H -0.0337 0.2055 0.4082 0.073 Uiso 1 1 calc R U
H72B H -0.0128 0.2554 0.4461 0.073 Uiso 1 1 calc R U
H72C H 0.0578 0.2397 0.4149 0.073 Uiso 1 1 calc R U
C73 C 0.3963(2) 0.17384(14) 0.47730(11) 0.0278(8) Uani 1 1 d . .
C74 C 0.3805(2) 0.19971(15) 0.51763(12) 0.0351(9) Uani 1 1 d . .
C75 C 0.3964(3) 0.16917(18) 0.55815(13) 0.0534(11) Uani 1 1 d . .
H75A H 0.3833 0.1877 0.5845 0.064 Uiso 1 1 calc R U
C76 C 0.4308(3) 0.11236(18) 0.56078(14) 0.0580(12) Uani 1 1 d . .
H76A H 0.4413 0.0918 0.5885 0.070 Uiso 1 1 calc R U
C77 C 0.4494(3) 0.08627(17) 0.52241(13) 0.0475(10) Uani 1 1 d . .
H77A H 0.4747 0.0477 0.5240 0.057 Uiso 1 1 calc R U
C78 C 0.4319(2) 0.11530(15) 0.48130(12) 0.0341(8) Uani 1 1 d . .
C79 C 0.3461(2) 0.26176(15) 0.52202(11) 0.0346(9) Uani 1 1 d . .
C80 C 0.2573(3) 0.27170(16) 0.52149(12) 0.0389(9) Uani 1 1 d . .
C81 C 0.2297(3) 0.32871(17) 0.53048(13) 0.0445(10) Uani 1 1 d . .
H81A H 0.1690 0.3361 0.5286 0.053 Uiso 1 1 calc R U
C82 C 0.2873(3) 0.37472(18) 0.54193(13) 0.0498(11) Uani 1 1 d . .
C83 C 0.3756(3) 0.36383(17) 0.54375(13) 0.0476(10) Uani 1 1 d . .
H83A H 0.4161 0.3950 0.5523 0.057 Uiso 1 1 calc R U
C84 C 0.4066(3) 0.30779(17) 0.53320(12) 0.0406(9) Uani 1 1 d . .
C85 C 0.4528(2) 0.08046(14) 0.44196(11) 0.0301(8) Uani 1 1 d . .
C86 C 0.3912(2) 0.04198(15) 0.41901(12) 0.0317(8) Uani 1 1 d . .
C87 C 0.4122(2) 0.00955(15) 0.38304(12) 0.0340(8) Uani 1 1 d . .
H87A H 0.3689 -0.0148 0.3661 0.041 Uiso 1 1 calc R U
C88 C 0.4947(2) 0.01187(14) 0.37132(12) 0.0329(8) Uani 1 1 d . .
C89 C 0.5567(2) 0.04645(15) 0.39659(12) 0.0348(9) Uani 1 1 d . .
H89A H 0.6144 0.0467 0.3899 0.042 Uiso 1 1 calc R U
C90 C 0.5376(2) 0.08127(15) 0.43174(12) 0.0335(8) Uani 1 1 d . .
C91 C 0.1929(3) 0.22145(17) 0.51484(14) 0.0491(11) Uani 1 1 d . .
H91A H 0.1335 0.2375 0.5089 0.074 Uiso 1 1 calc R U
H91B H 0.1999 0.1968 0.5419 0.074 Uiso 1 1 calc R U
H91C H 0.2033 0.1972 0.4893 0.074 Uiso 1 1 calc R U
C92 C 0.2556(3) 0.43617(17) 0.55341(17) 0.0683(14) Uani 1 1 d . .
H92A H 0.3030 0.4572 0.5726 0.102 Uiso 1 1 calc R U
H92B H 0.2058 0.4319 0.5693 0.102 Uiso 1 1 calc R U
H92C H 0.2378 0.4588 0.5258 0.102 Uiso 1 1 calc R U
C93 C 0.5031(3) 0.29867(18) 0.53492(14) 0.0490(11) Uani 1 1 d . .
H93A H 0.5212 0.2620 0.5513 0.073 Uiso 1 1 calc R U
H93B H 0.5349 0.3325 0.5502 0.073 Uiso 1 1 calc R U
H93C H 0.5160 0.2956 0.5044 0.073 Uiso 1 1 calc R U
C94 C 0.3056(2) 0.03073(16) 0.43500(13) 0.0402(9) Uani 1 1 d . .
H94A H 0.2777 0.0688 0.4397 0.060 Uiso 1 1 calc R U
H94B H 0.3163 0.0086 0.4633 0.060 Uiso 1 1 calc R U
H94C H 0.2672 0.0075 0.4125 0.060 Uiso 1 1 calc R U
C95 C 0.5159(2) -0.02460(16) 0.33191(13) 0.0431(10) Uani 1 1 d . .
H95A H 0.5777 -0.0358 0.3375 0.065 Uiso 1 1 calc R U
H95B H 0.5037 -0.0008 0.3045 0.065 Uiso 1 1 calc R U
H95C H 0.4798 -0.0606 0.3285 0.065 Uiso 1 1 calc R U
C96 C 0.6084(2) 0.11818(18) 0.45947(13) 0.0475(10) Uani 1 1 d . .
H96A H 0.6100 0.1094 0.4913 0.071 Uiso 1 1 calc R U
H96B H 0.5960 0.1605 0.4540 0.071 Uiso 1 1 calc R U
H96C H 0.6651 0.1084 0.4510 0.071 Uiso 1 1 calc R U
C1S C 0.0983(5) 0.5597(4) 0.0258(4) 0.139(3) Uani 1 1 d D .
C2S C 0.1080(5) 0.5675(3) 0.0741(3) 0.113(2) Uani 1 1 d D .
H2S H 0.0788 0.5985 0.0871 0.136 Uiso 1 1 calc R U
C3S C 0.1612(4) 0.5283(3) 0.0999(3) 0.099(2) Uani 1 1 d . .
H3S H 0.1687 0.5324 0.1315 0.119 Uiso 1 1 calc R U
C4S C 0.2030(4) 0.4845(3) 0.0829(3) 0.102(2) Uani 1 1 d . .
H4S H 0.2391 0.4583 0.1025 0.123 Uiso 1 1 calc R U
C5S C 0.1949(5) 0.4770(4) 0.0394(3) 0.130(3) Uani 1 1 d . .
H5S H 0.2247 0.4452 0.0278 0.156 Uiso 1 1 calc R U
C6S C 0.1449(6) 0.5137(4) 0.0112(3) 0.143(3) Uani 1 1 d D .
H6S H 0.1416 0.5077 -0.0201 0.171 Uiso 1 1 calc R U
C7S C 0.0434(7) 0.6010(5) -0.0039(4) 0.295(8) Uani 1 1 d D .
H7S1 H 0.0166 0.6297 0.0142 0.443 Uiso 1 1 calc R U
H7S2 H -0.0024 0.5788 -0.0231 0.443 Uiso 1 1 calc R U
H7S3 H 0.0793 0.6223 -0.0225 0.443 Uiso 1 1 calc R U
C14S C 0.3079(8) 0.6435(4) 0.8952(4) 0.358(10) Uani 1 1 d D U
H14A H 0.3011 0.6298 0.8641 0.537 Uiso 1 1 calc R U
H14B H 0.2895 0.6120 0.9140 0.537 Uiso 1 1 calc R U
H14C H 0.3693 0.6534 0.9058 0.537 Uiso 1 1 calc R U
C10S C 0.2134(4) 0.7241(3) 0.85818(18) 0.161(3) Uani 1 1 d DG U
H10S H 0.2180 0.7063 0.8302 0.193 Uiso 1 1 calc R U
C13S C 0.1673(5) 0.7768(4) 0.8596(3) 0.272(7) Uani 1 1 d G U
H13S H 0.1403 0.7951 0.8325 0.326 Uiso 1 1 calc R U
C8S C 0.1607(5) 0.8029(3) 0.9005(3) 0.264(6) Uani 1 1 d G U
H8S H 0.1291 0.8389 0.9014 0.317 Uiso 1 1 calc R U
C9S C 0.2001(6) 0.7761(4) 0.9401(3) 0.316(8) Uani 1 1 d G U
H9S H 0.1956 0.7939 0.9681 0.379 Uiso 1 1 calc R U
C11S C 0.2463(6) 0.7234(4) 0.93871(19) 0.311(7) Uani 1 1 d DG U
H11S H 0.2733 0.7051 0.9658 0.374 Uiso 1 1 calc R U
C12S C 0.2529(5) 0.6974(3) 0.8978(2) 0.212(4) Uani 1 1 d DG U

loop_
_atom_site_aniso_label
_atom_site_aniso_U_11
_atom_site_aniso_U_22
_atom_site_aniso_U_33
_atom_site_aniso_U_23
_atom_site_aniso_U_13
_atom_site_aniso_U_12
Al1 0.0266(5) 0.0191(5) 0.0310(6) 0.0008(4) 0.0053(4) -0.0016(4)
Al2 0.0262(5) 0.0242(5) 0.0266(6) 0.0021(4) 0.0082(4) 0.0004(4)
Al3 0.0236(5) 0.0198(5) 0.0272(6) -0.0017(4) 0.0060(4) -0.0017(4)
Al4 0.0285(5) 0.0223(5) 0.0217(6) -0.0002(4) 0.0048(4) 0.0015(4)
P1 0.0416(5) 0.0220(5) 0.0277(6) -0.0017(4) 0.0023(4) -0.0011(4)
P2 0.0410(5) 0.0235(5) 0.0415(6) 0.0013(4) 0.0181(5) -0.0006(4)
P3 0.0275(5) 0.0201(5) 0.0413(6) 0.0008(4) 0.0048(4) -0.0004(4)
P4 0.0307(5) 0.0327(5) 0.0277(6) 0.0045(4) 0.0084(4) 0.0078(4)
P5 0.0273(5) 0.0352(5) 0.0283(6) -0.0069(4) 0.0084(4) -0.0045(4)
P6 0.0312(5) 0.0345(5) 0.0314(6) 0.0072(4) 0.0044(4) -0.0046(4)
C1 0.0297(17) 0.0218(18) 0.034(2) 0.0001(15) 0.0096(15) -0.0036(14)
C2 0.038(2) 0.0243(19) 0.043(2) 0.0022(17) 0.0149(17) -0.0004(16)
C3 0.053(2) 0.019(2) 0.059(3) 0.0026(19) 0.007(2) 0.0027(17)
C4 0.073(3) 0.021(2) 0.079(4) -0.001(2) 0.005(3) 0.000(2)
C5 0.059(3) 0.026(2) 0.068(3) -0.004(2) -0.002(2) -0.0117(19)
C6 0.040(2) 0.025(2) 0.046(3) 0.0011(17) 0.0081(17) -0.0026(16)
C7 0.0393(19) 0.0156(17) 0.034(2) 0.0067(15) 0.0062(16) 0.0056(14)
C8 0.040(2) 0.0194(18) 0.040(2) 0.0119(16) 0.0096(17) 0.0091(15)
C9 0.050(2) 0.030(2) 0.032(2) 0.0040(17) 0.0088(18) 0.0071(17)
C10 0.046(2) 0.028(2) 0.036(2) 0.0073(17) 0.0023(18) 0.0076(16)
C11 0.0327(19) 0.029(2) 0.042(3) 0.0091(18) 0.0060(17) 0.0041(16)
C12 0.0358(19) 0.0200(18) 0.041(2) 0.0090(16) 0.0098(17) 0.0055(15)
C13 0.040(2) 0.0231(19) 0.053(3) -0.0098(18) 0.0058(19) -0.0106(16)
C14 0.040(2) 0.034(2) 0.061(3) -0.016(2) 0.010(2) -0.0118(18)
C15 0.036(2) 0.048(3) 0.076(4) -0.027(2) 0.008(2) -0.0088(19)
C16 0.036(2) 0.034(2) 0.074(4) -0.023(2) -0.007(2) -0.0018(17)
C17 0.047(2) 0.036(2) 0.054(3) -0.014(2) -0.009(2) -0.0063(18)
C18 0.036(2) 0.025(2) 0.055(3) -0.0121(19) 0.0003(18) -0.0066(16)
C19 0.045(2) 0.037(2) 0.051(3) 0.0120(19) 0.0189(19) 0.0063(17)
C20 0.057(2) 0.046(2) 0.043(3) 0.001(2) -0.005(2) -0.002(2)
C21 0.038(2) 0.034(2) 0.050(3) 0.0028(18) 0.0118(18) 0.0028(16)
C22 0.055(3) 0.043(3) 0.080(4) -0.006(2) 0.026(2) -0.015(2)
C23 0.053(3) 0.064(3) 0.086(4) -0.019(3) -0.014(2) 0.016(2)
C24 0.045(2) 0.032(2) 0.049(3) -0.0120(19) 0.0018(19) -0.0029(17)
C25 0.0369(19) 0.0222(18) 0.029(2) 0.0031(15) 0.0118(16) 0.0049(14)
C26 0.0296(18) 0.0282(19) 0.036(2) 0.0032(16) 0.0137(16) 0.0049(14)
C27 0.035(2) 0.060(3) 0.047(3) 0.005(2) 0.0190(19) 0.0040(18)
C28 0.048(2) 0.074(3) 0.039(3) 0.008(2) 0.022(2) 0.014(2)
C29 0.047(2) 0.053(2) 0.027(2) 0.0073(18) 0.0141(18) 0.0132(19)
C30 0.0361(19) 0.033(2) 0.032(2) 0.0063(17) 0.0139(17) 0.0066(16)
C31 0.0212(16) 0.035(2) 0.035(2) -0.0008(17) 0.0113(15) 0.0035(14)
C32 0.0249(17) 0.031(2) 0.039(2) -0.0003(17) 0.0170(16) 0.0034(15)
C33 0.0255(17) 0.037(2) 0.039(2) 0.0064(18) 0.0089(16) 0.0055(15)
C34 0.0266(18) 0.045(2) 0.038(2) -0.0022(19) 0.0107(16) -0.0008(16)
C35 0.0319(19) 0.036(2) 0.051(3) -0.0077(19) 0.0143(19) -0.0045(16)
C36 0.0271(18) 0.033(2) 0.048(3) 0.0024(18) 0.0158(17) -0.0020(15)
C37 0.0380(19) 0.039(2) 0.023(2) 0.0048(16) 0.0133(16) 0.0084(17)
C38 0.040(2) 0.044(2) 0.028(2) 0.0011(18) 0.0148(17) 0.0043(17)
C39 0.046(2) 0.060(3) 0.029(2) -0.003(2) 0.0106(18) -0.004(2)
C40 0.039(2) 0.073(3) 0.030(2) 0.006(2) 0.0081(18) 0.009(2)
C41 0.051(2) 0.056(3) 0.029(2) 0.008(2) 0.0069(19) 0.023(2)
C42 0.045(2) 0.047(2) 0.026(2) 0.0063(18) 0.0136(17) 0.0101(18)
C43 0.041(2) 0.031(2) 0.044(3) -0.0021(18) 0.0118(18) 0.0048(16)
C44 0.043(2) 0.055(3) 0.056(3) 0.000(2) 0.004(2) -0.0087(19)
C45 0.039(2) 0.034(2) 0.067(3) 0.005(2) 0.018(2) -0.0016(17)
C46 0.049(2) 0.045(2) 0.053(3) 0.003(2) 0.017(2) 0.0022(19)
C47 0.049(3) 0.096(4) 0.049(3) 0.012(3) 0.007(2) 0.013(2)
C48 0.069(3) 0.039(2) 0.040(3) 0.0038(19) 0.012(2) 0.014(2)
C49 0.0254(16) 0.0240(18) 0.027(2) 0.0000(15) 0.0070(14) -0.0017(14)
C50 0.0285(17) 0.0250(19) 0.034(2) -0.0046(16) 0.0100(15) -0.0035(14)
C51 0.0332(19) 0.027(2) 0.048(3) -0.0097(17) 0.0109(17) -0.0057(15)
C52 0.0298(19) 0.039(2) 0.054(3) -0.0156(19) 0.0131(17) -0.0117(16)
C53 0.0245(17) 0.037(2) 0.050(3) -0.0098(18) 0.0102(16) -0.0024(15)
C54 0.0285(18) 0.0276(19) 0.033(2) -0.0039(16) 0.0072(15) -0.0030(14)
C55 0.0273(17) 0.0219(18) 0.042(2) -0.0089(17) 0.0073(16) -0.0074(14)
C56 0.0277(18) 0.0275(19) 0.043(2) -0.0088(17) 0.0082(16) -0.0083(15)
C57 0.0350(19) 0.037(2) 0.044(3) -0.0151(19) 0.0136(18) -0.0067(17)
C58 0.0320(19) 0.034(2) 0.056(3) -0.019(2) 0.0086(19) -0.0029(17)
C59 0.0330(19) 0.026(2) 0.059(3) -0.0069(19) -0.0004(18) -0.0027(16)
C60 0.0344(19) 0.027(2) 0.044(3) -0.0126(18) 0.0076(17) -0.0047(16)
C61 0.0195(16) 0.0263(19) 0.040(2) -0.0045(16) 0.0092(15) -0.0018(14)
C62 0.0285(18) 0.034(2) 0.039(2) -0.0005(18) 0.0080(16) -0.0029(15)
C63 0.0344(19) 0.026(2) 0.050(3) 0.0015(18) 0.0103(17) 0.0011(15)
C64 0.036(2) 0.026(2) 0.052(3) -0.0054(19) 0.0176(18) -0.0006(16)
C65 0.041(2) 0.042(2) 0.035(2) -0.0129(19) 0.0114(17) -0.0051(18)
C66 0.0285(18) 0.031(2) 0.039(2) -0.0056(17) 0.0117(16) -0.0005(15)
C67 0.038(2) 0.039(2) 0.045(3) -0.0076(19) 0.0103(18) -0.0030(17)
C68 0.036(2) 0.050(3) 0.082(4) -0.023(2) 0.012(2) 0.0038(19)
C69 0.040(2) 0.035(2) 0.047(3) 0.0003(19) 0.0041(18) -0.0057(17)
C70 0.051(2) 0.043(2) 0.043(3) 0.001(2) 0.0021(19) -0.0026(19)
C71 0.063(3) 0.035(2) 0.081(4) -0.012(2) 0.033(2) 0.006(2)
C72 0.062(3) 0.049(3) 0.033(2) -0.002(2) 0.006(2) 0.014(2)
C73 0.0326(18) 0.0272(19) 0.023(2) -0.0001(15) 0.0035(15) 0.0009(14)
C74 0.047(2) 0.032(2) 0.025(2) 0.0016(17) 0.0032(17) 0.0061(16)
C75 0.094(3) 0.043(3) 0.023(2) 0.0014(19) 0.009(2) 0.018(2)
C76 0.104(4) 0.041(3) 0.028(3) 0.007(2) 0.006(2) 0.020(2)
C77 0.071(3) 0.036(2) 0.035(3) 0.0070(19) 0.006(2) 0.018(2)
C78 0.044(2) 0.028(2) 0.030(2) 0.0039(17) 0.0065(17) 0.0069(16)
C79 0.058(2) 0.028(2) 0.017(2) 0.0006(16) 0.0055(17) 0.0079(17)
C80 0.059(2) 0.038(2) 0.023(2) 0.0059(17) 0.0125(18) 0.0057(18)
C81 0.059(2) 0.040(2) 0.038(3) 0.0036(19) 0.019(2) 0.009(2)
C82 0.081(3) 0.039(2) 0.034(3) 0.0038(19) 0.023(2) 0.013(2)
C83 0.074(3) 0.036(2) 0.033(3) -0.0058(19) 0.012(2) -0.001(2)
C84 0.062(3) 0.039(2) 0.021(2) -0.0010(17) 0.0061(18) 0.0083(19)
C85 0.0402(19) 0.0233(18) 0.026(2) 0.0097(15) 0.0038(16) 0.0076(15)
C86 0.0385(19) 0.0239(19) 0.033(2) 0.0053(16) 0.0080(16) 0.0062(15)
C87 0.039(2) 0.0288(19) 0.033(2) 0.0042(17) 0.0017(16) 0.0045(16)
C88 0.044(2) 0.0236(19) 0.033(2) 0.0074(16) 0.0094(17) 0.0052(16)
C89 0.038(2) 0.031(2) 0.038(2) 0.0066(17) 0.0113(17) 0.0028(16)
C90 0.041(2) 0.028(2) 0.030(2) 0.0073(16) 0.0030(16) 0.0021(16)
C91 0.062(3) 0.048(3) 0.040(3) -0.004(2) 0.017(2) 0.001(2)
C92 0.105(4) 0.033(2) 0.077(4) -0.004(2) 0.044(3) 0.014(2)
C93 0.061(3) 0.045(2) 0.039(3) -0.002(2) 0.001(2) 0.005(2)
C94 0.041(2) 0.034(2) 0.047(3) 0.0021(18) 0.0114(18) 0.0070(17)
C95 0.057(2) 0.033(2) 0.042(3) -0.0013(18) 0.018(2) 0.0037(18)
C96 0.047(2) 0.051(3) 0.042(3) 0.002(2) 0.0011(19) -0.0077(19)
C1S 0.099(5) 0.135(8) 0.177(10) 0.058(7) 0.006(6) -0.006(5)
C2S 0.113(5) 0.071(4) 0.169(8) 0.012(5) 0.065(6) -0.010(4)
C3S 0.112(5) 0.079(5) 0.113(6) -0.016(4) 0.041(4) -0.010(4)
C4S 0.080(4) 0.124(6) 0.107(6) 0.006(5) 0.029(4) -0.019(4)
C5S 0.139(7) 0.167(8) 0.094(7) 0.017(6) 0.047(5) 0.020(6)
C6S 0.170(8) 0.163(9) 0.103(7) 0.017(6) 0.045(6) 0.022(7)
C7S 0.193(11) 0.212(12) 0.45(2) 0.132(14) -0.049(13) 0.021(9)
C14S 0.342(19) 0.122(9) 0.54(2) -0.065(11) -0.129(15) 0.020(9)
C10S 0.144(7) 0.216(9) 0.115(6) 0.026(6) -0.006(5) -0.077(6)
C13S 0.197(11) 0.366(17) 0.247(11) -0.012(12) 0.022(11) 0.066(10)
C8S 0.151(9) 0.389(15) 0.257(14) -0.038(11) 0.045(10) -0.009(9)
C9S 0.223(14) 0.45(2) 0.228(11) -0.087(12) -0.085(11) 0.039(12)
C11S 0.349(18) 0.44(2) 0.127(8) -0.009(10) -0.022(11) 0.040(13)
C12S 0.281(12) 0.184(9) 0.154(8) 0.020(7) -0.017(9) -0.063(7)

loop_
_atom_type_symbol
_atom_type_description
_atom_type_scat_dispersion_real
_atom_type_scat_dispersion_imag
_atom_type_scat_source
C C 0.0033 0.0016 'International Tables Vol C Tables 4.2.6.8 and 6.1.1.4'
H H 0.0000 0.0000 'International Tables Vol C Tables 4.2.6.8 and 6.1.1.4'
Al Al 0.0645 0.0514 'International Tables Vol C Tables 4.2.6.8 and 6.1.1.4'
P P 0.1023 0.0942 'International Tables Vol C Tables 4.2.6.8 and 6.1.1.4'

loop_
_geom_angle_atom_site_label_1
_geom_angle_atom_site_label_2
_geom_angle_atom_site_label_3
_geom_angle
C1 Al1 P2 110.32(10)
C1 Al1 P3 115.70(10)
P2 Al1 P3 110.99(5)
C1 Al1 P1 120.19(11)
P2 Al1 P1 105.22(5)
P3 Al1 P1 93.02(5)
C25 Al2 P2 108.05(10)
C25 Al2 P4 119.03(11)
P2 Al2 P4 106.62(5)
C25 Al2 P5 117.63(11)
P2 Al2 P5 109.29(5)
P4 Al2 P5 95.23(5)
C49 Al3 P6 109.81(10)
C49 Al3 P3 115.95(10)
P6 Al3 P3 111.10(5)
C49 Al3 P5 119.88(10)
P6 Al3 P5 107.06(5)
P3 Al3 P5 91.72(4)
C73 Al4 P6 108.93(10)
C73 Al4 P4 117.38(10)
P6 Al4 P4 108.95(5)
C73 Al4 P1 118.25(10)
P6 Al4 P1 106.32(5)
P4 Al4 P1 95.94(4)
Al4 P1 Al1 124.57(5)
Al4 P1 H1PA 100.7(16)
Al1 P1 H1PA 111.1(16)
Al4 P1 H1PB 103.9(16)
Al1 P1 H1PB 113.2(16)
H1PA P1 H1PB 100(2)
Al1 P2 Al2 114.29(5)
Al1 P2 H2PA 91.6(13)
Al2 P2 H2PA 93.9(13)
Al3 P3 Al1 123.52(5)
Al3 P3 H3PA 103.0(16)
Al1 P3 H3PA 112.6(16)
Al3 P3 H3PB 102.7(17)
Al1 P3 H3PB 110.8(16)
H3PA P3 H3PB 102(2)
Al4 P4 Al2 122.52(5)
Al4 P4 H4PA 103.0(14)
Al2 P4 H4PA 112.0(14)
Al4 P4 H4PB 109.8(14)
Al2 P4 H4PB 104.7(14)
H4PA P4 H4PB 103.3(19)
Al2 P5 Al3 124.77(5)
Al2 P5 H5PA 103.6(16)
Al3 P5 H5PA 107.6(16)
Al2 P5 H5PB 107.1(13)
Al3 P5 H5PB 109.0(13)
H5PA P5 H5PB 103(2)
Al3 P6 Al4 114.06(5)
Al3 P6 H6PA 90.6(14)
Al4 P6 H6PA 96.3(13)
C6 C1 C2 115.0(3)
C6 C1 Al1 122.0(2)
C2 C1 Al1 122.7(2)
C3 C2 C1 121.6(3)
C3 C2 C7 116.0(3)
C1 C2 C7 122.1(3)
C4 C3 C2 120.7(4)
C4 C3 H3A 119.6
C2 C3 H3A 119.6
C3 C4 C5 119.6(4)
C3 C4 H4A 120.2
C5 C4 H4A 120.2
C4 C5 C6 120.5(4)
C4 C5 H5A 119.8
C6 C5 H5A 119.8
C5 C6 C1 122.3(3)
C5 C6 C13 116.5(3)
C1 C6 C13 121.2(3)
C12 C7 C8 119.5(3)
C12 C7 C2 121.7(3)
C8 C7 C2 118.5(3)
C9 C8 C7 119.3(3)
C9 C8 C19 119.8(3)
C7 C8 C19 120.7(3)
C8 C9 C10 121.8(3)
C8 C9 H9A 119.1
C10 C9 H9A 119.1
C11 C10 C9 117.8(3)
C11 C10 C20 121.8(3)
C9 C10 C20 120.4(3)
C12 C11 C10 122.3(3)
C12 C11 H11A 118.9
C10 C11 H11A 118.9
C11 C12 C7 119.1(3)
C11 C12 C21 120.8(3)
C7 C12 C21 120.2(3)
C18 C13 C14 120.3(4)
C18 C13 C6 120.0(3)
C14 C13 C6 119.6(4)
C15 C14 C13 118.5(4)
C15 C14 C22 120.3(4)
C13 C14 C22 121.1(4)
C16 C15 C14 122.2(4)
C16 C15 H15A 118.9
C14 C15 H15A 118.9
C15 C16 C17 118.2(4)
C15 C16 C23 120.6(4)
C17 C16 C23 121.2(5)
C16 C17 C18 121.6(4)
C16 C17 H17A 119.2
C18 C17 H17A 119.2
C13 C18 C17 119.0(4)
C13 C18 C24 120.4(3)
C17 C18 C24 120.5(4)
C8 C19 H19A 109.5
C8 C19 H19B 109.5
H19A C19 H19B 109.5
C8 C19 H19C 109.5
H19A C19 H19C 109.5
H19B C19 H19C 109.5
C10 C20 H20A 109.5
C10 C20 H20B 109.5
H20A C20 H20B 109.5
C10 C20 H20C 109.5
H20A C20 H20C 109.5
H20B C20 H20C 109.5
C12 C21 H21A 109.5
C12 C21 H21B 109.5
H21A C21 H21B 109.5
C12 C21 H21C 109.5
H21A C21 H21C 109.5
H21B C21 H21C 109.5
C14 C22 H22A 109.5
C14 C22 H22B 109.5
H22A C22 H22B 109.5
C14 C22 H22C 109.5
H22A C22 H22C 109.5
H22B C22 H22C 109.5
C16 C23 H23A 109.5
C16 C23 H23B 109.5
H23A C23 H23B 109.5
C16 C23 H23C 109.5
H23A C23 H23C 109.5
H23B C23 H23C 109.5
C18 C24 H24A 109.5
C18 C24 H24B 109.5
H24A C24 H24B 109.5
C18 C24 H24C 109.5
H24A C24 H24C 109.5
H24B C24 H24C 109.5
C30 C25 C26 115.7(3)
C30 C25 Al2 122.6(2)
C26 C25 Al2 120.8(3)
C27 C26 C25 120.8(3)
C27 C26 C31 116.7(3)
C25 C26 C31 122.5(3)
C28 C27 C26 121.9(4)
C28 C27 H27A 119.0
C26 C27 H27A 119.0
C27 C28 C29 119.4(3)
C27 C28 H28A 120.3
C29 C28 H28A 120.3
C28 C29 C30 120.3(4)
C28 C29 H29A 119.8
C30 C29 H29A 119.8
C29 C30 C25 121.8(3)
C29 C30 C37 114.1(3)
C25 C30 C37 124.1(3)
C32 C31 C36 119.3(3)
C32 C31 C26 120.1(3)
C36 C31 C26 120.3(3)
C33 C32 C31 119.4(3)
C33 C32 C43 121.1(3)
C31 C32 C43 119.5(3)
C34 C33 C32 122.2(3)
C34 C33 H33A 118.9
C32 C33 H33A 118.9
C33 C34 C35 118.2(4)
C33 C34 C44 121.9(3)
C35 C34 C44 119.8(3)
C34 C35 C36 121.8(3)
C34 C35 H35A 119.1
C36 C35 H35A 119.1
C35 C36 C31 118.9(3)
C35 C36 C45 120.0(3)
C31 C36 C45 121.1(4)
C42 C37 C38 120.4(3)
C42 C37 C30 120.5(3)
C38 C37 C30 118.8(3)
C39 C38 C37 118.4(3)
C39 C38 C46 120.6(4)
C37 C38 C46 120.9(3)
C40 C39 C38 122.4(4)
C40 C39 H39A 118.8
C38 C39 H39A 118.8
C41 C40 C39 118.1(4)
C41 C40 C47 120.8(4)
C39 C40 C47 121.0(4)
C40 C41 C42 122.1(4)
C40 C41 H41A 119.0
C42 C41 H41A 119.0
C37 C42 C41 118.5(4)
C37 C42 C48 122.0(3)
C41 C42 C48 119.4(3)
C32 C43 H43A 109.5
C32 C43 H43B 109.5
H43A C43 H43B 109.5
C32 C43 H43C 109.5
H43A C43 H43C 109.5
H43B C43 H43C 109.5
C34 C44 H44A 109.5
C34 C44 H44B 109.5
H44A C44 H44B 109.5
C34 C44 H44C 109.5
H44A C44 H44C 109.5
H44B C44 H44C 109.5
C36 C45 H45A 109.5
C36 C45 H45B 109.5
H45A C45 H45B 109.5
C36 C45 H45C 109.5
H45A C45 H45C 109.5
H45B C45 H45C 109.5
C38 C46 H46A 109.5
C38 C46 H46B 109.5
H46A C46 H46B 109.5
C38 C46 H46C 109.5
H46A C46 H46C 109.5
H46B C46 H46C 109.5
C40 C47 H47A 109.5
C40 C47 H47B 109.5
H47A C47 H47B 109.5
C40 C47 H47C 109.5
H47A C47 H47C 109.5
H47B C47 H47C 109.5
C42 C48 H48A 109.5
C42 C48 H48B 109.5
H48A C48 H48B 109.5
C42 C48 H48C 109.5
H48A C48 H48C 109.5
H48B C48 H48C 109.5
C50 C49 C54 115.7(3)
C50 C49 Al3 119.1(2)
C54 C49 Al3 124.7(2)
C51 C50 C49 122.6(3)
C51 C50 C55 114.7(3)
C49 C50 C55 122.7(3)
C52 C51 C50 120.5(3)
C52 C51 H51A 119.7
C50 C51 H51A 119.7
C53 C52 C51 118.9(3)
C53 C52 H52A 120.5
C51 C52 H52A 120.5
C52 C53 C54 121.7(3)
C52 C53 H53A 119.2
C54 C53 H53A 119.2
C53 C54 C49 120.6(3)
C53 C54 C61 112.0(3)
C49 C54 C61 127.4(3)
C60 C55 C56 120.1(3)
C60 C55 C50 120.3(3)
C56 C55 C50 119.2(3)
C57 C56 C55 118.6(3)
C57 C56 C67 121.0(3)
C55 C56 C67 120.4(3)
C58 C57 C56 122.0(4)
C58 C57 H57A 119.0
C56 C57 H57A 119.0
C57 C58 C59 118.3(3)
C57 C58 C68 121.5(4)
C59 C58 C68 120.2(4)
C58 C59 C60 121.7(4)
C58 C59 H59A 119.1
C60 C59 H59A 119.1
C59 C60 C55 118.8(3)
C59 C60 C69 120.5(3)
C55 C60 C69 120.6(3)
C66 C61 C62 119.5(3)
C66 C61 C54 121.0(3)
C62 C61 C54 118.4(3)
C63 C62 C61 119.0(3)
C63 C62 C70 120.0(3)
C61 C62 C70 120.9(3)
C64 C63 C62 122.5(3)
C64 C63 H63A 118.7
C62 C63 H63A 118.7
C63 C64 C65 118.3(3)
C63 C64 C71 121.1(4)
C65 C64 C71 120.6(4)
C64 C65 C66 122.0(4)
C64 C65 H65A 119.0
C66 C65 H65A 119.0
C61 C66 C65 118.6(3)
C61 C66 C72 122.1(3)
C65 C66 C72 119.3(3)
C56 C67 H67A 109.5
C56 C67 H67B 109.5
H67A C67 H67B 109.5
C56 C67 H67C 109.5
H67A C67 H67C 109.5
H67B C67 H67C 109.5
C58 C68 H68A 109.5
C58 C68 H68B 109.5
H68A C68 H68B 109.5
C58 C68 H68C 109.5
H68A C68 H68C 109.5
H68B C68 H68C 109.5
C60 C69 H69A 109.5
C60 C69 H69B 109.5
H69A C69 H69B 109.5
C60 C69 H69C 109.5
H69A C69 H69C 109.5
H69B C69 H69C 109.5
C62 C70 H70A 109.5
C62 C70 H70B 109.5
H70A C70 H70B 109.5
C62 C70 H70C 109.5
H70A C70 H70C 109.5
H70B C70 H70C 109.5
C64 C71 H71A 109.5
C64 C71 H71B 109.5
H71A C71 H71B 109.5
C64 C71 H71C 109.5
H71A C71 H71C 109.5
H71B C71 H71C 109.5
C66 C72 H72A 109.5
C66 C72 H72B 109.5
H72A C72 H72B 109.5
C66 C72 H72C 109.5
H72A C72 H72C 109.5
H72B C72 H72C 109.5
C74 C73 C78 115.3(3)
C74 C73 Al4 121.4(2)
C78 C73 Al4 122.3(2)
C75 C74 C73 121.9(3)
C75 C74 C79 113.2(3)
C73 C74 C79 124.9(3)
C76 C75 C74 121.2(4)
C76 C75 H75A 119.4
C74 C75 H75A 119.4
C77 C76 C75 118.6(4)
C77 C76 H76A 120.7
C75 C76 H76A 120.7
C76 C77 C78 121.2(4)
C76 C77 H77A 119.4
C78 C77 H77A 119.4
C77 C78 C73 121.7(3)
C77 C78 C85 115.3(3)
C73 C78 C85 123.0(3)
C80 C79 C84 120.5(3)
C80 C79 C74 120.7(3)
C84 C79 C74 118.1(3)
C81 C80 C79 118.7(4)
C81 C80 C91 120.0(4)
C79 C80 C91 121.1(3)
C82 C81 C80 122.3(4)
C82 C81 H81A 118.8
C80 C81 H81A 118.8
C81 C82 C83 118.4(4)
C81 C82 C92 121.3(4)
C83 C82 C92 120.3(4)
C82 C83 C84 121.6(4)
C82 C83 H83A 119.2
C84 C83 H83A 119.2
C79 C84 C83 118.4(4)
C79 C84 C93 122.2(3)
C83 C84 C93 119.5(4)
C86 C85 C90 119.6(3)
C86 C85 C78 120.0(3)
C90 C85 C78 120.0(3)
C85 C86 C87 119.1(3)
C85 C86 C94 121.0(3)
C87 C86 C94 119.7(3)
C88 C87 C86 121.7(3)
C88 C87 H87A 119.1
C86 C87 H87A 119.1
C89 C88 C87 118.2(3)
C89 C88 C95 121.4(3)
C87 C88 C95 120.4(3)
C88 C89 C90 122.0(3)
C88 C89 H89A 119.0
C90 C89 H89A 119.0
C89 C90 C85 119.1(3)
C89 C90 C96 120.4(3)
C85 C90 C96 120.5(3)
C80 C91 H91A 109.5
C80 C91 H91B 109.5
H91A C91 H91B 109.5
C80 C91 H91C 109.5
H91A C91 H91C 109.5
H91B C91 H91C 109.5
C82 C92 H92A 109.5
C82 C92 H92B 109.5
H92A C92 H92B 109.5
C82 C92 H92C 109.5
H92A C92 H92C 109.5
H92B C92 H92C 109.5
C84 C93 H93A 109.5
C84 C93 H93B 109.5
H93A C93 H93B 109.5
C84 C93 H93C 109.5
H93A C93 H93C 109.5
H93B C93 H93C 109.5
C86 C94 H94A 109.5
C86 C94 H94B 109.5
H94A C94 H94B 109.5
C86 C94 H94C 109.5
H94A C94 H94C 109.5
H94B C94 H94C 109.5
C88 C95 H95A 109.5
C88 C95 H95B 109.5
H95A C95 H95B 109.5
C88 C95 H95C 109.5
H95A C95 H95C 109.5
H95B C95 H95C 109.5
C90 C96 H96A 109.5
C90 C96 H96B 109.5
H96A C96 H96B 109.5
C90 C96 H96C 109.5
H96A C96 H96C 109.5
H96B C96 H96C 109.5
C6S C1S C2S 116.0(7)
C6S C1S C7S 124.4(8)
C2S C1S C7S 119.6(8)
C3S C2S C1S 116.7(7)
C3S C2S H2S 121.6
C1S C2S H2S 121.6
C4S C3S C2S 123.2(8)
C4S C3S H3S 118.4
C2S C3S H3S 118.4
C5S C4S C3S 120.7(8)
C5S C4S H4S 119.7
C3S C4S H4S 119.7
C4S C5S C6S 120.6(9)
C4S C5S H5S 119.7
C6S C5S H5S 119.7
C5S C6S C1S 122.7(9)
C5S C6S H6S 118.7
C1S C6S H6S 118.7
C1S C7S H7S1 109.5
C1S C7S H7S2 109.5
H7S1 C7S H7S2 109.5
C1S C7S H7S3 109.5
H7S1 C7S H7S3 109.5
H7S2 C7S H7S3 109.5
C12S C14S H14A 109.5
C12S C14S H14B 109.5
H14A C14S H14B 109.5
C12S C14S H14C 109.5
H14A C14S H14C 109.5
H14B C14S H14C 109.5
C13S C10S C12S 120.0
C13S C10S H10S 120.0
C12S C10S H10S 120.0
C10S C13S C8S 120.0
C10S C13S H13S 120.0
C8S C13S H13S 120.0
C9S C8S C13S 120.0
C9S C8S H8S 120.0
C13S C8S H8S 120.0
C8S C9S C11S 120.0
C8S C9S H9S 120.0
C11S C9S H9S 120.0
C12S C11S C9S 120.0
C12S C11S H11S 120.0
C9S C11S H11S 120.0
C11S C12S C10S 120.0
C11S C12S C14S 121.0(3)
C10S C12S C14S 118.8(3)

loop_
_geom_bond_atom_site_label_1
_geom_bond_atom_site_label_2
_geom_bond_distance
Al1 C1 2.013(3)
Al1 P2 2.3143(14)
Al1 P3 2.4502(13)
Al1 P1 2.4603(15)
Al2 C25 2.013(3)
Al2 P2 2.3170(14)
Al2 P4 2.4312(15)
Al2 P5 2.4401(13)
Al3 C49 2.027(3)
Al3 P6 2.3239(15)
Al3 P3 2.4348(14)
Al3 P5 2.4524(13)
Al4 C73 2.016(3)
Al4 P6 2.3246(14)
Al4 P4 2.4246(14)
Al4 P1 2.4504(14)
P1 H1PA 1.34(4)
P1 H1PB 1.33(4)
P2 H2PA 1.45(3)
P3 H3PA 1.37(4)
P3 H3PB 1.33(4)
P4 H4PA 1.30(3)
P4 H4PB 1.39(3)
P5 H5PA 1.35(4)
P5 H5PB 1.58(4)
P6 H6PA 1.45(4)
C1 C6 1.418(5)
C1 C2 1.423(5)
C2 C3 1.401(5)
C2 C7 1.493(5)
C3 C4 1.365(5)
C3 H3A 0.9500
C4 C5 1.382(5)
C4 H4A 0.9500
C5 C6 1.387(5)
C5 H5A 0.9500
C6 C13 1.493(5)
C7 C12 1.401(4)
C7 C8 1.408(5)
C8 C9 1.386(5)
C8 C19 1.514(5)
C9 C10 1.389(5)
C9 H9A 0.9500
C10 C11 1.389(5)
C10 C20 1.519(5)
C11 C12 1.386(5)
C11 H11A 0.9500
C12 C21 1.518(5)
C13 C18 1.396(5)
C13 C14 1.408(5)
C14 C15 1.391(6)
C14 C22 1.504(6)
C15 C16 1.385(6)
C15 H15A 0.9500
C16 C17 1.390(6)
C16 C23 1.510(5)
C17 C18 1.396(5)
C17 H17A 0.9500
C18 C24 1.515(5)
C19 H19A 0.9800
C19 H19B 0.9800
C19 H19C 0.9800
C20 H20A 0.9800
C20 H20B 0.9800
C20 H20C 0.9800
C21 H21A 0.9800
C21 H21B 0.9800
C21 H21C 0.9800
C22 H22A 0.9800
C22 H22B 0.9800
C22 H22C 0.9800
C23 H23A 0.9800
C23 H23B 0.9800
C23 H23C 0.9800
C24 H24A 0.9800
C24 H24B 0.9800
C24 H24C 0.9800
C25 C30 1.415(5)
C25 C26 1.421(4)
C26 C27 1.401(5)
C26 C31 1.488(5)
C27 C28 1.353(5)
C27 H27A 0.9500
C28 C29 1.380(5)
C28 H28A 0.9500
C29 C30 1.402(5)
C29 H29A 0.9500
C30 C37 1.503(5)
C31 C32 1.406(5)
C31 C36 1.407(5)
C32 C33 1.383(5)
C32 C43 1.514(5)
C33 C34 1.376(5)
C33 H33A 0.9500
C34 C35 1.390(5)
C34 C44 1.509(5)
C35 C36 1.395(5)
C35 H35A 0.9500
C36 C45 1.507(5)
C37 C42 1.398(5)
C37 C38 1.404(5)
C38 C39 1.389(5)
C38 C46 1.498(5)
C39 C40 1.389(5)
C39 H39A 0.9500
C40 C41 1.371(6)
C40 C47 1.520(5)
C41 C42 1.407(5)
C41 H41A 0.9500
C42 C48 1.506(5)
C43 H43A 0.9800
C43 H43B 0.9800
C43 H43C 0.9800
C44 H44A 0.9800
C44 H44B 0.9800
C44 H44C 0.9800
C45 H45A 0.9800
C45 H45B 0.9800
C45 H45C 0.9800
C46 H46A 0.9800
C46 H46B 0.9800
C46 H46C 0.9800
C47 H47A 0.9800
C47 H47B 0.9800
C47 H47C 0.9800
C48 H48A 0.9800
C48 H48B 0.9800
C48 H48C 0.9800
C49 C50 1.405(4)
C49 C54 1.422(4)
C50 C51 1.387(4)
C50 C55 1.499(4)
C51 C52 1.377(5)
C51 H51A 0.9500
C52 C53 1.369(5)
C52 H52A 0.9500
C53 C54 1.401(4)
C53 H53A 0.9500
C54 C61 1.501(4)
C55 C60 1.398(5)
C55 C56 1.403(5)
C56 C57 1.393(5)
C56 C67 1.504(5)
C57 C58 1.377(5)
C57 H57A 0.9500
C58 C59 1.389(5)
C58 C68 1.518(5)
C59 C60 1.393(5)
C59 H59A 0.9500
C60 C69 1.514(5)
C61 C66 1.401(5)
C61 C62 1.407(5)
C62 C63 1.399(5)
C62 C70 1.510(5)
C63 C64 1.366(5)
C63 H63A 0.9500
C64 C65 1.376(5)
C64 C71 1.510(5)
C65 C66 1.415(5)
C65 H65A 0.9500
C66 C72 1.500(5)
C67 H67A 0.9800
C67 H67B 0.9800
C67 H67C 0.9800
C68 H68A 0.9800
C68 H68B 0.9800
C68 H68C 0.9800
C69 H69A 0.9800
C69 H69B 0.9800
C69 H69C 0.9800
C70 H70A 0.9800
C70 H70B 0.9800
C70 H70C 0.9800
C71 H71A 0.9800
C71 H71B 0.9800
C71 H71C 0.9800
C72 H72A 0.9800
C72 H72B 0.9800
C72 H72C 0.9800
C73 C74 1.410(5)
C73 C78 1.426(4)
C74 C75 1.392(5)
C74 C79 1.508(5)
C75 C76 1.382(5)
C75 H75A 0.9500
C76 C77 1.373(5)
C76 H76A 0.9500
C77 C78 1.392(5)
C77 H77A 0.9500
C78 C85 1.505(5)
C79 C80 1.394(5)
C79 C84 1.402(5)
C80 C81 1.393(5)
C80 C91 1.501(5)
C81 C82 1.374(5)
C81 H81A 0.9500
C82 C83 1.385(6)
C82 C92 1.526(5)
C83 C84 1.405(5)
C83 H83A 0.9500
C84 C93 1.505(5)
C85 C86 1.390(5)
C85 C90 1.402(5)
C86 C87 1.393(5)
C86 C94 1.508(5)
C87 C88 1.386(5)
C87 H87A 0.9500
C88 C89 1.369(5)
C88 C95 1.527(5)
C89 C90 1.391(5)
C89 H89A 0.9500
C90 C96 1.517(5)
C91 H91A 0.9800
C91 H91B 0.9800
C91 H91C 0.9800
C92 H92A 0.9800
C92 H92B 0.9800
C92 H92C 0.9800
C93 H93A 0.9800
C93 H93B 0.9800
C93 H93C 0.9800
C94 H94A 0.9800
C94 H94B 0.9800
C94 H94C 0.9800
C95 H95A 0.9800
C95 H95B 0.9800
C95 H95C 0.9800
C96 H96A 0.9800
C96 H96B 0.9800
C96 H96C 0.9800
C1S C6S 1.377(11)
C1S C2S 1.457(11)
C1S C7S 1.464(8)
C2S C3S 1.364(8)
C2S H2S 0.9500
C3S C4S 1.327(8)
C3S H3S 0.9500
C4S C5S 1.315(9)
C4S H4S 0.9500
C5S C6S 1.338(9)
C5S H5S 0.9500
C6S H6S 0.9500
C7S H7S1 0.9800
C7S H7S2 0.9800
C7S H7S3 0.9800
C14S C12S 1.491(4)
C14S H14A 0.9800
C14S H14B 0.9800
C14S H14C 0.9800
C10S C13S 1.3900
C10S C12S 1.3900
C10S H10S 0.9500
C13S C8S 1.3900
C13S H13S 0.9500
C8S C9S 1.3900
C8S H8S 0.9500
C9S C11S 1.3900
C9S H9S 0.9500
C11S C12S 1.3900
C11S H11S 0.9500

loop_
_geom_torsion_atom_site_label_1
_geom_torsion_atom_site_label_2
_geom_torsion_atom_site_label_3
_geom_torsion_atom_site_label_4
_geom_torsion
C6 C1 C2 C3 -5.9(5)
Al1 C1 C2 C3 179.3(3)
C6 C1 C2 C7 167.4(3)
Al1 C1 C2 C7 -7.4(4)
C1 C2 C3 C4 2.4(6)
C7 C2 C3 C4 -171.3(4)
C2 C3 C4 C5 2.7(6)
C3 C4 C5 C6 -3.8(7)
C4 C5 C6 C1 -0.1(6)
C4 C5 C6 C13 176.8(4)
C2 C1 C6 C5 4.8(5)
Al1 C1 C6 C5 179.6(3)
C2 C1 C6 C13 -172.0(3)
Al1 C1 C6 C13 2.9(5)
C3 C2 C7 C12 -78.5(4)
C1 C2 C7 C12 107.9(4)
C3 C2 C7 C8 94.5(4)
C1 C2 C7 C8 -79.1(4)
C12 C7 C8 C9 -5.7(5)
C2 C7 C8 C9 -178.8(3)
C12 C7 C8 C19 169.7(3)
C2 C7 C8 C19 -3.4(5)
C7 C8 C9 C10 2.5(5)
C19 C8 C9 C10 -173.0(3)
C8 C9 C10 C11 2.4(5)
C8 C9 C10 C20 -179.1(3)
C9 C10 C11 C12 -4.2(5)
C20 C10 C11 C12 177.3(3)
C10 C11 C12 C7 1.1(5)
C10 C11 C12 C21 -178.9(3)
C8 C7 C12 C11 3.9(5)
C2 C7 C12 C11 176.9(3)
C8 C7 C12 C21 -176.1(3)
C2 C7 C12 C21 -3.2(5)
C5 C6 C13 C18 87.2(4)
C1 C6 C13 C18 -95.8(4)
C5 C6 C13 C14 -88.5(4)
C1 C6 C13 C14 88.4(4)
C18 C13 C14 C15 4.9(5)
C6 C13 C14 C15 -179.4(3)
C18 C13 C14 C22 -173.1(3)
C6 C13 C14 C22 2.6(5)
C13 C14 C15 C16 -2.0(6)
C22 C14 C15 C16 176.0(3)
C14 C15 C16 C17 -1.7(6)
C14 C15 C16 C23 179.7(4)
C15 C16 C17 C18 2.6(5)
C23 C16 C17 C18 -178.9(3)
C14 C13 C18 C17 -4.1(5)
C6 C13 C18 C17 -179.8(3)
C14 C13 C18 C24 176.8(3)
C6 C13 C18 C24 1.1(5)
C16 C17 C18 C13 0.3(5)
C16 C17 C18 C24 179.5(3)
C30 C25 C26 C27 -0.9(5)
Al2 C25 C26 C27 -170.1(3)
C30 C25 C26 C31 -180.0(3)
Al2 C25 C26 C31 10.8(4)
C25 C26 C27 C28 0.2(6)
C31 C26 C27 C28 179.3(4)
C26 C27 C28 C29 0.3(6)
C27 C28 C29 C30 0.0(6)
C28 C29 C30 C25 -0.8(6)
C28 C29 C30 C37 178.7(3)
C26 C25 C30 C29 1.2(5)
Al2 C25 C30 C29 170.2(3)
C26 C25 C30 C37 -178.2(3)
Al2 C25 C30 C37 -9.2(5)
C27 C26 C31 C32 -89.8(4)
C25 C26 C31 C32 89.4(4)
C27 C26 C31 C36 83.8(4)
C25 C26 C31 C36 -97.1(4)
C36 C31 C32 C33 3.4(4)
C26 C31 C32 C33 177.0(3)
C36 C31 C32 C43 -175.6(3)
C26 C31 C32 C43 -2.0(4)
C31 C32 C33 C34 0.4(5)
C43 C32 C33 C34 179.3(3)
C32 C33 C34 C35 -2.5(5)
C32 C33 C34 C44 179.6(3)
C33 C34 C35 C36 0.8(5)
C44 C34 C35 C36 178.7(3)
C34 C35 C36 C31 2.9(5)
C34 C35 C36 C45 -173.7(3)
C32 C31 C36 C35 -5.0(5)
C26 C31 C36 C35 -178.5(3)
C32 C31 C36 C45 171.6(3)
C26 C31 C36 C45 -2.0(5)
C29 C30 C37 C42 -89.8(4)
C25 C30 C37 C42 89.6(4)
C29 C30 C37 C38 83.4(4)
C25 C30 C37 C38 -97.2(4)
C42 C37 C38 C39 -1.2(5)
C30 C37 C38 C39 -174.4(3)
C42 C37 C38 C46 177.4(3)
C30 C37 C38 C46 4.2(5)
C37 C38 C39 C40 -0.5(5)
C46 C38 C39 C40 -179.1(3)
C38 C39 C40 C41 1.4(6)
C38 C39 C40 C47 179.4(3)
C39 C40 C41 C42 -0.5(6)
C47 C40 C41 C42 -178.5(4)
C38 C37 C42 C41 2.0(5)
C30 C37 C42 C41 175.1(3)
C38 C37 C42 C48 -175.7(3)
C30 C37 C42 C48 -2.7(5)
C40 C41 C42 C37 -1.1(6)
C40 C41 C42 C48 176.7(4)
C54 C49 C50 C51 -0.2(5)
Al3 C49 C50 C51 171.6(3)
C54 C49 C50 C55 179.5(3)
Al3 C49 C50 C55 -8.7(5)
C49 C50 C51 C52 2.0(6)
C55 C50 C51 C52 -177.7(3)
C50 C51 C52 C53 -2.0(6)
C51 C52 C53 C54 0.1(6)
C52 C53 C54 C49 1.7(6)
C52 C53 C54 C61 -177.0(4)
C50 C49 C54 C53 -1.6(5)
Al3 C49 C54 C53 -172.9(3)
C50 C49 C54 C61 176.8(3)
Al3 C49 C54 C61 5.5(5)
C51 C50 C55 C60 -82.7(4)
C49 C50 C55 C60 97.6(4)
C51 C50 C55 C56 90.4(4)
C49 C50 C55 C56 -89.3(4)
C60 C55 C56 C57 -6.5(5)
C50 C55 C56 C57 -179.6(3)
C60 C55 C56 C67 173.2(3)
C50 C55 C56 C67 0.1(4)
C55 C56 C57 C58 0.7(5)
C67 C56 C57 C58 -179.0(3)
C56 C57 C58 C59 3.8(5)
C56 C57 C58 C68 -175.2(3)
C57 C58 C59 C60 -2.8(5)
C68 C58 C59 C60 176.3(3)
C58 C59 C60 C55 -2.8(5)
C58 C59 C60 C69 173.6(3)
C56 C55 C60 C59 7.5(5)
C50 C55 C60 C59 -179.5(3)
C56 C55 C60 C69 -169.0(3)
C50 C55 C60 C69 4.1(5)
C53 C54 C61 C66 95.8(4)
C49 C54 C61 C66 -82.7(4)
C53 C54 C61 C62 -72.1(4)
C49 C54 C61 C62 109.3(4)
C66 C61 C62 C63 -1.4(4)
C54 C61 C62 C63 166.8(3)
C66 C61 C62 C70 -178.5(3)
C54 C61 C62 C70 -10.4(4)
C61 C62 C63 C64 -0.2(5)
C70 C62 C63 C64 177.0(3)
C62 C63 C64 C65 2.3(5)
C62 C63 C64 C71 -178.2(3)
C63 C64 C65 C66 -3.0(5)
C71 C64 C65 C66 177.5(3)
C62 C61 C66 C65 0.7(4)
C54 C61 C66 C65 -167.2(3)
C62 C61 C66 C72 177.6(3)
C54 C61 C66 C72 9.8(5)
C64 C65 C66 C61 1.6(5)
C64 C65 C66 C72 -175.5(3)
C78 C73 C74 C75 -1.9(5)
Al4 C73 C74 C75 166.8(3)
C78 C73 C74 C79 177.7(3)
Al4 C73 C74 C79 -13.6(5)
C73 C74 C75 C76 1.8(6)
C79 C74 C75 C76 -177.9(4)
C74 C75 C76 C77 0.1(7)
C75 C76 C77 C78 -1.8(7)
C76 C77 C78 C73 1.7(6)
C76 C77 C78 C85 -177.9(4)
C74 C73 C78 C77 0.2(5)
Al4 C73 C78 C77 -168.4(3)
C74 C73 C78 C85 179.8(3)
Al4 C73 C78 C85 11.2(5)
C75 C74 C79 C80 -84.2(4)
C73 C74 C79 C80 96.1(4)
C75 C74 C79 C84 86.5(4)
C73 C74 C79 C84 -93.1(4)
C84 C79 C80 C81 2.6(5)
C74 C79 C80 C81 173.1(3)
C84 C79 C80 C91 -172.9(3)
C74 C79 C80 C91 -2.3(5)
C79 C80 C81 C82 -3.2(6)
C91 C80 C81 C82 172.3(4)
C80 C81 C82 C83 1.2(6)
C80 C81 C82 C92 -177.6(4)
C81 C82 C83 C84 1.5(6)
C92 C82 C83 C84 -179.7(4)
C80 C79 C84 C83 0.0(5)
C74 C79 C84 C83 -170.8(3)
C80 C79 C84 C93 179.0(3)
C74 C79 C84 C93 8.2(5)
C82 C83 C84 C79 -2.1(6)
C82 C83 C84 C93 178.9(4)
C77 C78 C85 C86 87.0(4)
C73 C78 C85 C86 -92.7(4)
C77 C78 C85 C90 -85.4(4)
C73 C78 C85 C90 95.0(4)
C90 C85 C86 C87 -6.8(5)
C78 C85 C86 C87 -179.2(3)
C90 C85 C86 C94 167.6(3)
C78 C85 C86 C94 -4.8(5)
C85 C86 C87 C88 4.1(5)
C94 C86 C87 C88 -170.3(3)
C86 C87 C88 C89 1.0(5)
C86 C87 C88 C95 179.5(3)
C87 C88 C89 C90 -3.4(5)
C95 C88 C89 C90 178.1(3)
C88 C89 C90 C85 0.7(5)
C88 C89 C90 C96 178.9(3)
C86 C85 C90 C89 4.5(5)
C78 C85 C90 C89 176.9(3)
C86 C85 C90 C96 -173.7(3)
C78 C85 C90 C96 -1.4(5)
C6S C1S C2S C3S -0.7(10)
C7S C1S C2S C3S -178.9(7)
C1S C2S C3S C4S -0.1(10)
C2S C3S C4S C5S 0.2(10)
C3S C4S C5S C6S 0.6(12)
C4S C5S C6S C1S -1.6(14)
C2S C1S C6S C5S 1.6(13)
C7S C1S C6S C5S 179.6(9)
C12S C10S C13S C8S 0.0
C10S C13S C8S C9S 0.0
C13S C8S C9S C11S 0.0
C8S C9S C11S C12S 0.0
C9S C11S C12S C10S 0.0
C9S C11S C12S C14S 175.0(10)
C13S C10S C12S C11S 0.0
C13S C10S C12S C14S -175.2(10)

loop_
_platon_squeeze_void_nr
_platon_squeeze_void_average_x
_platon_squeeze_void_average_y
_platon_squeeze_void_average_z
_platon_squeeze_void_volume
_platon_squeeze_void_count_electrons
_platon_squeeze_void_content
1 -0.000 -0.000 -0.000 288 86 ' '
2 -0.000 0.500 0.500 288 86 ' '
3 0.058 0.780 0.481 6 2 ' '
4 0.058 0.720 0.981 5 1 ' '
5 0.125 0.102 0.465 8 1 ' '
6 0.125 0.398 0.965 8 1 ' '
7 0.139 0.912 0.413 8 2 ' '
8 0.139 0.588 0.913 8 2 ' '
9 0.861 0.412 0.087 8 2 ' '
10 0.861 0.088 0.587 8 2 ' '
11 0.875 0.602 0.035 8 1 ' '
12 0.875 0.898 0.535 8 1 ' '
13 0.942 0.280 0.019 5 1 ' '
14 0.942 0.220 0.519 4 1 ' '
